data_1553373
loop_
_publ_author_name
'Huang, Guang-Hui'
'Hu, Zhu'
'Lei, Chun'
'Wang, Pei-Pei'
'Yang, Jing'
'Li, Jing-Ya'
'Li, Jia'
'Hou, Ai-Jun'

_publ_section_title
;
 Enantiomeric Pairs of Meroterpenoids with Diverse Heterocyclic Systems
 from Rhododendron nyingchiense.
;
_journal_issue 8
_journal_name_full 'Journal of natural products'
_journal_page_first 1810
_journal_page_last 1818
_journal_paper_doi 10.1021/acs.jnatprod.8b00273
_journal_volume 81
_journal_year 2018
_chemical_absolute_configuration rmad
_chemical_formula_moiety 'C17 H22 O2'
_chemical_formula_sum 'C17 H22 O2'
_chemical_formula_weight 258.34
_space_group_crystal_system orthorhombic
_space_group_IT_number 19
_space_group_name_Hall 'P 2ac 2ab'
_space_group_name_H-M_alt 'P 21 21 21'
_atom_sites_solution_hydrogens geom
_atom_sites_solution_primary dual
_audit_creation_date 2017-05-18
_audit_creation_method
;
Olex2 1.2
(compiled 2017.03.28 svn.r3405 for OlexSys, GUI svn.r5337)
;
_cell_angle_alpha 90
_cell_angle_beta 90
_cell_angle_gamma 90
_cell_formula_units_Z 4
_cell_length_a 6.0879(4)
_cell_length_b 8.0119(6)
_cell_length_c 29.617(2)
_cell_measurement_reflns_used 7098
_cell_measurement_temperature 293(2)
_cell_measurement_theta_max 70.126
_cell_measurement_theta_min 2.984
_cell_volume 1444.59(17)
_computing_cell_refinement 'SAINT v8.37A (Bruker, 2015)'
_computing_data_reduction 'SAINT v8.37A (Bruker, 2015)'
_computing_molecular_graphics 'Olex2 (Dolomanov et al., 2009)'
_computing_publication_material 'Olex2 (Dolomanov et al., 2009)'
_computing_structure_refinement 'ShelXL (Sheldrick, 2015)'
_computing_structure_solution 'ShelXT (Sheldrick, 2015)'
_diffrn_ambient_temperature 293
_diffrn_measured_fraction_theta_full 0.973
_diffrn_measured_fraction_theta_max 0.972
_diffrn_measurement_device_type 'Bruker APEX-II CCD'
_diffrn_measurement_method '\f and \w scans'
_diffrn_radiation_type CuK\a
_diffrn_radiation_wavelength 1.54178
_diffrn_reflns_av_R_equivalents 0.0500
_diffrn_reflns_av_unetI/netI 0.0366
_diffrn_reflns_Laue_measured_fraction_full 0.973
_diffrn_reflns_Laue_measured_fraction_max 0.972
_diffrn_reflns_limit_h_max 7
_diffrn_reflns_limit_h_min -7
_diffrn_reflns_limit_k_max 9
_diffrn_reflns_limit_k_min -8
_diffrn_reflns_limit_l_max 35
_diffrn_reflns_limit_l_min -36
_diffrn_reflns_number 11826
_diffrn_reflns_point_group_measured_fraction_full 0.975
_diffrn_reflns_point_group_measured_fraction_max 0.973
_diffrn_reflns_theta_full 67.679
_diffrn_reflns_theta_max 70.120
_diffrn_reflns_theta_min 2.984
_diffrn_standards_number 0
_exptl_absorpt_coefficient_mu 0.596
_exptl_absorpt_correction_T_max 0.7533
_exptl_absorpt_correction_T_min 0.5844
_exptl_absorpt_correction_type multi-scan
_exptl_absorpt_process_details
'SADABS-2016/2 (Bruker,2016/2) was used for absorption correction. wR2(int) was 0.1478 before and 0.0611 after correction. The Ratio of minimum to maximum transmission is 0.7758. The \l/2 correction factor is Not present.'
_exptl_crystal_colour colourless
_exptl_crystal_colour_primary colourless
_exptl_crystal_density_diffrn 1.188
_exptl_crystal_description plate
_exptl_crystal_F_000 560
_exptl_crystal_size_max 0.05
_exptl_crystal_size_mid 0.01
_exptl_crystal_size_min 0.005
_refine_diff_density_max 0.226
_refine_diff_density_min -0.196
_refine_diff_density_rms 0.052
_refine_ls_abs_structure_details
;
 Flack x determined using 937 quotients [(I+)-(I-)]/[(I+)+(I-)]
 (Parsons, Flack and Wagner, Acta Cryst. B69 (2013) 249-259).
;
_refine_ls_abs_structure_Flack 0.16(10)
_refine_ls_extinction_coef 0.0035(9)
_refine_ls_extinction_expression Fc^*^=kFc[1+0.001xFc^2^\l^3^/sin(2\q)]^-1/4^
_refine_ls_extinction_method 'SHELXL-2016/6 (Sheldrick 2016)'
_refine_ls_goodness_of_fit_ref 1.105
_refine_ls_hydrogen_treatment constr
_refine_ls_matrix_type full
_refine_ls_number_parameters 178
_refine_ls_number_reflns 2683
_refine_ls_number_restraints 0
_refine_ls_restrained_S_all 1.105
_refine_ls_R_factor_all 0.0506
_refine_ls_R_factor_gt 0.0376
_refine_ls_shift/su_max 0.001
_refine_ls_shift/su_mean 0.000
_refine_ls_structure_factor_coef Fsqd
_refine_ls_weighting_details 'w=1/[\s^2^(Fo^2^)+(0.0750P)^2^+0.0620P] where P=(Fo^2^+2Fc^2^)/3'
_refine_ls_weighting_scheme calc
_refine_ls_wR_factor_gt 0.1115
_refine_ls_wR_factor_ref 0.1208
_reflns_Friedel_coverage 0.685
_reflns_Friedel_fraction_full 0.977
_reflns_Friedel_fraction_max 0.975
_reflns_number_gt 2410
_reflns_number_total 2683
_reflns_threshold_expression 'I > 2\s(I)'
_cod_data_source_file np8b00273_si_004.cif
_cod_data_source_block cu_d8v17001_0m
_cod_original_cell_volume 1444.57(17)
_cod_database_code 1553373
_shelx_shelxl_version_number 2016/6
_shelx_space_group_comment
;
The symmetry employed for this shelxl refinement is uniquely defined
by the following loop, which should always be used as a source of
symmetry information in preference to the above space-group names.
They are only intended as comments.
;
_shelx_estimated_absorpt_t_max 0.997
_shelx_estimated_absorpt_t_min 0.971
_olex2_refinement_description
;
1. Fixed Uiso
 At 1.2 times of:
  All C(H) groups, All C(H,H) groups
 At 1.5 times of:
  All C(H,H,H) groups, All O(H) groups
2.a Ternary CH refined with riding coordinates:
 C3(H3), C4(H4), C11(H11)
2.b Secondary CH2 refined with riding coordinates:
 C9(H9A,H9B), C10(H10A,H10B)
2.c Aromatic/amide H refined with riding coordinates:
 C6(H6), C8(H8)
2.d Idealised Me refined as rotating group:
 C13(H13A,H13B,H13C), C14(H14A,H14B,H14C), C15(H15A,H15B,H15C), C16(H16A,H16B,
 H16C)
2.e Idealised tetrahedral OH refined as rotating group:
 O2(H2)
;
_olex2_submission_special_instructions 'No special instructions were received'

loop_
_space_group_symop_operation_xyz
'x, y, z'
'-x+1/2, -y, z+1/2'
'-x, y+1/2, -z+1/2'
'x+1/2, -y+1/2, -z'

loop_
_atom_site_label
_atom_site_type_symbol
_atom_site_fract_x
_atom_site_fract_y
_atom_site_fract_z
_atom_site_U_iso_or_equiv
_atom_site_adp_type
_atom_site_occupancy
_atom_site_site_symmetry_order
_atom_site_calc_flag
_atom_site_refinement_flags_posn
O1 O 0.8319(3) 0.5799(2) 0.45093(6) 0.0532(5) Uani 1 1 d .
O2 O 0.2413(4) 0.9632(2) 0.45440(6) 0.0634(6) Uani 1 1 d .
H2 H 0.255153 0.945702 0.481527 0.095 Uiso 1 1 calc GR
C2 C 0.9394(4) 0.4417(3) 0.42790(8) 0.0491(6) Uani 1 1 d .
C3 C 1.0324(3) 0.4924(3) 0.38230(8) 0.0447(5) Uani 1 1 d .
H3 H 1.186838 0.526640 0.383146 0.054 Uiso 1 1 calc R
C4 C 0.8830(3) 0.6083(3) 0.35382(7) 0.0403(5) Uani 1 1 d .
H4 H 0.974004 0.692466 0.338790 0.048 Uiso 1 1 calc R
C4A C 0.7030(3) 0.6941(3) 0.37960(7) 0.0380(5) Uani 1 1 d .
C5 C 0.5550(4) 0.8064(3) 0.35907(7) 0.0431(5) Uani 1 1 d .
C6 C 0.4021(4) 0.8918(3) 0.38458(8) 0.0475(5) Uani 1 1 d .
H6 H 0.303656 0.963501 0.370427 0.057 Uiso 1 1 calc R
C7 C 0.3934(4) 0.8719(3) 0.43109(8) 0.0462(5) Uani 1 1 d .
C8 C 0.5368(4) 0.7644(3) 0.45189(8) 0.0476(5) Uani 1 1 d .
H8 H 0.532052 0.750099 0.483040 0.057 Uiso 1 1 calc R
C8A C 0.6888(3) 0.6772(3) 0.42617(7) 0.0408(5) Uani 1 1 d .
C9 C 0.7753(4) 0.3025(3) 0.41811(9) 0.0551(6) Uani 1 1 d .
H9A H 0.759601 0.229223 0.443984 0.066 Uiso 1 1 calc R
H9B H 0.632482 0.347973 0.410416 0.066 Uiso 1 1 calc R
C10 C 0.8745(4) 0.2094(3) 0.37813(10) 0.0563(6) Uani 1 1 d .
H10A H 0.761292 0.152740 0.360934 0.068 Uiso 1 1 calc R
H10B H 0.981329 0.127736 0.388276 0.068 Uiso 1 1 calc R
C11 C 0.9845(3) 0.3445(3) 0.34978(9) 0.0481(6) Uani 1 1 d .
H11 H 1.115938 0.304678 0.333999 0.058 Uiso 1 1 calc R
C12 C 0.8370(4) 0.4599(3) 0.31983(8) 0.0449(5) Uani 1 1 d .
C13 C 0.9418(5) 0.4918(4) 0.27383(10) 0.0657(8) Uani 1 1 d .
H13A H 0.860231 0.576358 0.258156 0.099 Uiso 1 1 calc GR
H13B H 0.940586 0.390563 0.256486 0.099 Uiso 1 1 calc GR
H13C H 1.090636 0.528433 0.277921 0.099 Uiso 1 1 calc GR
C14 C 0.6001(4) 0.4044(4) 0.31334(10) 0.0576(6) Uani 1 1 d .
H14A H 0.527961 0.399489 0.342131 0.086 Uiso 1 1 calc GR
H14B H 0.597633 0.295922 0.299566 0.086 Uiso 1 1 calc GR
H14C H 0.525233 0.482655 0.294221 0.086 Uiso 1 1 calc GR
C15 C 1.1194(5) 0.3857(4) 0.46016(11) 0.0719(9) Uani 1 1 d .
H15A H 1.221087 0.475577 0.464831 0.108 Uiso 1 1 calc GR
H15B H 1.195461 0.291736 0.447490 0.108 Uiso 1 1 calc GR
H15C H 1.055106 0.354278 0.488516 0.108 Uiso 1 1 calc GR
C16 C 0.5693(6) 0.8441(4) 0.30916(9) 0.0647(7) Uani 1 1 d .
H16A H 0.717292 0.874686 0.301598 0.097 Uiso 1 1 calc GR
H16B H 0.472194 0.934680 0.301950 0.097 Uiso 1 1 calc GR
H16C H 0.527566 0.746992 0.292238 0.097 Uiso 1 1 calc GR

loop_
_atom_site_aniso_label
_atom_site_aniso_U_11
_atom_site_aniso_U_22
_atom_site_aniso_U_33
_atom_site_aniso_U_23
_atom_site_aniso_U_13
_atom_site_aniso_U_12
O1 0.0735(10) 0.0525(9) 0.0337(8) -0.0054(7) -0.0113(8) 0.0223(8)
O2 0.0825(12) 0.0609(10) 0.0468(10) 0.0005(8) 0.0158(10) 0.0298(9)
C2 0.0564(11) 0.0463(11) 0.0446(13) -0.0045(9) -0.0067(11) 0.0170(10)
C3 0.0349(9) 0.0482(11) 0.0511(14) -0.0081(9) -0.0023(9) 0.0009(8)
C4 0.0408(8) 0.0426(10) 0.0375(11) -0.0033(9) 0.0040(9) -0.0043(8)
C4A 0.0434(9) 0.0393(9) 0.0312(11) -0.0027(8) -0.0009(8) -0.0002(8)
C5 0.0550(11) 0.0416(10) 0.0326(11) 0.0018(8) -0.0003(10) 0.0031(9)
C6 0.0566(12) 0.0466(11) 0.0393(12) 0.0062(9) -0.0019(10) 0.0142(10)
C7 0.0579(11) 0.0400(10) 0.0407(12) -0.0022(8) 0.0071(10) 0.0096(9)
C8 0.0714(14) 0.0440(11) 0.0273(11) -0.0013(8) 0.0030(10) 0.0091(10)
C8A 0.0522(10) 0.0389(10) 0.0314(11) -0.0012(8) -0.0049(9) 0.0069(8)
C9 0.0624(13) 0.0500(12) 0.0529(15) 0.0051(10) 0.0064(12) 0.0029(11)
C10 0.0596(13) 0.0438(12) 0.0656(17) -0.0088(11) 0.0037(13) 0.0024(9)
C11 0.0409(9) 0.0516(12) 0.0519(14) -0.0144(10) 0.0068(10) 0.0044(8)
C12 0.0429(10) 0.0541(12) 0.0377(12) -0.0125(9) 0.0070(9) -0.0004(8)
C13 0.0714(16) 0.0802(19) 0.0454(14) -0.0124(12) 0.0161(13) 0.0055(14)
C14 0.0484(12) 0.0688(15) 0.0555(15) -0.0182(12) -0.0051(11) -0.0021(11)
C15 0.0807(18) 0.0688(17) 0.0664(19) -0.0060(14) -0.0253(15) 0.0292(15)
C16 0.0913(19) 0.0689(16) 0.0340(13) 0.0071(11) 0.0019(14) 0.0218(14)

loop_
_atom_type_symbol
_atom_type_description
_atom_type_scat_dispersion_real
_atom_type_scat_dispersion_imag
_atom_type_scat_source
C C 0.0181 0.0091 'International Tables Vol C Tables 4.2.6.8 and 6.1.1.4'
H H 0.0000 0.0000 'International Tables Vol C Tables 4.2.6.8 and 6.1.1.4'
O O 0.0492 0.0322 'International Tables Vol C Tables 4.2.6.8 and 6.1.1.4'

loop_
_geom_angle_atom_site_label_1
_geom_angle_atom_site_label_2
_geom_angle_atom_site_label_3
_geom_angle
C8A O1 C2 117.69(17)
C7 O2 H2 109.5
O1 C2 C3 112.39(19)
O1 C2 C9 110.51(19)
O1 C2 C15 104.7(2)
C3 C2 C9 105.68(19)
C3 C2 C15 111.7(2)
C15 C2 C9 112.0(2)
C2 C3 H3 114.2
C2 C3 C4 115.17(17)
C2 C3 C11 106.09(19)
C4 C3 H3 114.2
C4 C3 C11 90.55(17)
C11 C3 H3 114.2
C3 C4 H4 109.1
C3 C4 C12 90.01(17)
C4A C4 C3 115.21(19)
C4A C4 H4 109.1
C4A C4 C12 122.56(17)
C12 C4 H4 109.1
C5 C4A C4 122.58(19)
C8A C4A C4 120.36(19)
C8A C4A C5 116.79(19)
C4A C5 C16 120.8(2)
C6 C5 C4A 120.7(2)
C6 C5 C16 118.4(2)
C5 C6 H6 119.6
C5 C6 C7 120.8(2)
C7 C6 H6 119.6
O2 C7 C6 117.7(2)
O2 C7 C8 122.7(2)
C8 C7 C6 119.6(2)
C7 C8 H8 120.2
C7 C8 C8A 119.6(2)
C8A C8 H8 120.2
O1 C8A C4A 122.93(19)
O1 C8A C8 114.45(19)
C8 C8A C4A 122.5(2)
C2 C9 H9A 110.9
C2 C9 H9B 110.9
H9A C9 H9B 108.9
C10 C9 C2 104.2(2)
C10 C9 H9A 110.9
C10 C9 H9B 110.9
C9 C10 H10A 110.8
C9 C10 H10B 110.8
C9 C10 C11 104.75(19)
H10A C10 H10B 108.9
C11 C10 H10A 110.8
C11 C10 H10B 110.8
C3 C11 H11 113.0
C3 C11 C12 90.46(17)
C10 C11 C3 106.4(2)
C10 C11 H11 113.0
C10 C11 C12 118.68(18)
C12 C11 H11 113.0
C11 C12 C4 88.95(16)
C13 C12 C4 111.6(2)
C13 C12 C11 111.4(2)
C14 C12 C4 117.89(18)
C14 C12 C11 116.3(2)
C14 C12 C13 109.4(2)
C12 C13 H13A 109.5
C12 C13 H13B 109.5
C12 C13 H13C 109.5
H13A C13 H13B 109.5
H13A C13 H13C 109.5
H13B C13 H13C 109.5
C12 C14 H14A 109.5
C12 C14 H14B 109.5
C12 C14 H14C 109.5
H14A C14 H14B 109.5
H14A C14 H14C 109.5
H14B C14 H14C 109.5
C2 C15 H15A 109.5
C2 C15 H15B 109.5
C2 C15 H15C 109.5
H15A C15 H15B 109.5
H15A C15 H15C 109.5
H15B C15 H15C 109.5
C5 C16 H16A 109.5
C5 C16 H16B 109.5
C5 C16 H16C 109.5
H16A C16 H16B 109.5
H16A C16 H16C 109.5
H16B C16 H16C 109.5

loop_
_geom_bond_atom_site_label_1
_geom_bond_atom_site_label_2
_geom_bond_distance
O1 C2 1.456(3)
O1 C8A 1.380(3)
O2 H2 0.8200
O2 C7 1.367(3)
C2 C3 1.519(4)
C2 C9 1.526(4)
C2 C15 1.521(3)
C3 H3 0.9800
C3 C4 1.549(3)
C3 C11 1.555(3)
C4 H4 0.9800
C4 C4A 1.502(3)
C4 C12 1.582(3)
C4A C5 1.411(3)
C4A C8A 1.389(3)
C5 C6 1.381(3)
C5 C16 1.511(4)
C6 H6 0.9300
C6 C7 1.388(3)
C7 C8 1.372(3)
C8 H8 0.9300
C8 C8A 1.387(3)
C9 H9A 0.9700
C9 H9B 0.9700
C9 C10 1.524(4)
C10 H10A 0.9700
C10 H10B 0.9700
C10 C11 1.524(4)
C11 H11 0.9800
C11 C12 1.565(3)
C12 C13 1.526(4)
C12 C14 1.522(3)
C13 H13A 0.9600
C13 H13B 0.9600
C13 H13C 0.9600
C14 H14A 0.9600
C14 H14B 0.9600
C14 H14C 0.9600
C15 H15A 0.9600
C15 H15B 0.9600
C15 H15C 0.9600
C16 H16A 0.9600
C16 H16B 0.9600
C16 H16C 0.9600
